data_7013000
loop_
_publ_author_name
'Stassen, Arno F.'
'Grunert, Matthias'
'Mills, Allison M.'
'Spek, Anthony L.'
'Haasnoot, Jaap G.'
'Reedijk, Jan'
'Linert, Wolfgang'

_publ_section_title
;
 Linkage isomers of dibromobis(1-(2-methoxyethyl)tetrazole)copper(ii)
 containing either a bromide or a unique tetrazole bridge
;
_journal_issue 18
_journal_name_full 'Dalton Transactions'
_journal_page_first 3628
_journal_paper_doi 10.1039/b303422d
_journal_year 2003
_chemical_formula_moiety 'C8 H16 Br2 Cu N8 O2'
_chemical_formula_sum 'C8 H16 Br2 Cu N8 O2'
_chemical_formula_weight 479.65
_chemical_name_systematic
; 
catena-Poly[[trans-dibromocopper(II)]-bis-\m-1-(2-methoxyethyl)tetrazole-
\k^2^N^2^:N^4^]
;
_space_group_IT_number 14
_symmetry_cell_setting monoclinic
_symmetry_space_group_name_Hall '-P 2ybc'
_symmetry_space_group_name_H-M 'P 1 21/c 1'
_atom_sites_solution_hydrogens geom
_atom_sites_solution_primary direct
_atom_sites_solution_secondary difmap
_cell_angle_alpha 90.00
_cell_angle_beta 105.989(1)
_cell_angle_gamma 90.00
_cell_formula_units_Z 2
_cell_length_a 11.0015(2)
_cell_length_b 8.3934(1)
_cell_length_c 8.9823(1)
_cell_measurement_reflns_used 17243
_cell_measurement_temperature 150(2)
_cell_measurement_theta_max 27.48
_cell_measurement_theta_min 1.02
_cell_volume 797.34(2)
_computing_cell_refinement 'HKL2000 (Otwinowski & Minor, 1997)'
_computing_data_collection 'Nonius COLLECT (Nonius, 1998)'
_computing_data_reduction 'HKL2000 (Otwinowski & Minor, 1997)'
_computing_molecular_graphics 'PLATON (Spek, 2002)'
_computing_publication_material 'PLATON (Spek, 2002)'
_computing_structure_refinement 'SHELXL97 (Sheldrick, 1997)'
_computing_structure_solution 'SHELXS97 (Sheldrick, 1997)'
_diffrn_ambient_temperature 150(2)
_diffrn_measured_fraction_theta_full 0.997
_diffrn_measured_fraction_theta_max 0.997
_diffrn_measurement_device_type 'Nonius KappaCCD'
_diffrn_measurement_method 'phi + omega scans'
_diffrn_radiation_monochromator graphite
_diffrn_radiation_source 'rotating anode'
_diffrn_radiation_type MoK\a
_diffrn_radiation_wavelength 0.71073
_diffrn_reflns_av_R_equivalents 0.0786
_diffrn_reflns_av_sigmaI/netI 0.0409
_diffrn_reflns_limit_h_max 14
_diffrn_reflns_limit_h_min -14
_diffrn_reflns_limit_k_max 10
_diffrn_reflns_limit_k_min -10
_diffrn_reflns_limit_l_max 10
_diffrn_reflns_limit_l_min -11
_diffrn_reflns_number 11042
_diffrn_reflns_theta_full 27.48
_diffrn_reflns_theta_max 27.48
_diffrn_reflns_theta_min 1.93
_exptl_absorpt_coefficient_mu 6.397
_exptl_absorpt_correction_T_max 0.684
_exptl_absorpt_correction_T_min 0.373
_exptl_absorpt_correction_type multi-scan
_exptl_absorpt_process_details 'MULABS in PLATON (Spek, 2002)'
_exptl_crystal_colour green
_exptl_crystal_density_diffrn 1.998
_exptl_crystal_density_method 'not measured'
_exptl_crystal_description plate
_exptl_crystal_F_000 470
_exptl_crystal_preparation 'recrystallized from methanol'
_exptl_crystal_size_max 0.21
_exptl_crystal_size_mid 0.21
_exptl_crystal_size_min 0.06
_refine_diff_density_max 1.251
_refine_diff_density_min -1.534
_refine_diff_density_rms 0.175
_refine_ls_extinction_method none
_refine_ls_goodness_of_fit_ref 1.082
_refine_ls_hydrogen_treatment constr
_refine_ls_matrix_type full
_refine_ls_number_parameters 98
_refine_ls_number_reflns 1817
_refine_ls_number_restraints 0
_refine_ls_restrained_S_all 1.082
_refine_ls_R_factor_all 0.0396
_refine_ls_R_factor_gt 0.0357
_refine_ls_shift/su_max 0.000
_refine_ls_shift/su_mean 0.000
_refine_ls_structure_factor_coef Fsqd
_refine_ls_weighting_details 'calc w=1/[\s^2^(Fo^2^)+(0.0649P)^2^+0.0000P] where P=(Fo^2^+2Fc^2^)/3'
_refine_ls_weighting_scheme calc
_refine_ls_wR_factor_gt 0.0915
_refine_ls_wR_factor_ref 0.0939
_reflns_number_gt 1640
_reflns_number_total 1817
_reflns_threshold_expression I>2\s(I)
_cod_data_source_file b303422d.txt
_cod_data_source_block 2_s2529a_150K
_cod_original_sg_symbol_H-M 'P 21/c'
_cod_database_code 7013000

loop_
_symmetry_equiv_pos_as_xyz
'x, y, z'
'-x, y+1/2, -z+1/2'
'-x, -y, -z'
'x, -y-1/2, z-1/2'

loop_
_atom_site_label
_atom_site_type_symbol
_atom_site_fract_x
_atom_site_fract_y
_atom_site_fract_z
_atom_site_U_iso_or_equiv
_atom_site_adp_type
_atom_site_occupancy
_atom_site_symmetry_multiplicity
_atom_site_calc_flag
_atom_site_refinement_flags
_atom_site_disorder_assembly
_atom_site_disorder_group
Br1 Br -0.21365(2) 0.09049(3) -0.01586(3) 0.01864(14) Uani 1 1 d . . .
Cu1 Cu 0.0000 0.0000 0.0000 0.01483(15) Uani 1 2 d S . .
O8 O 0.4010(2) 0.1204(3) 0.5731(3) 0.0390(6) Uani 1 1 d . . .
N1 N 0.1406(2) 0.0721(3) 0.4691(3) 0.0160(5) Uani 1 1 d . . .
N2 N 0.0669(2) 0.2028(3) 0.4268(3) 0.0196(5) Uani 1 1 d . . .
N3 N 0.0184(2) 0.1953(3) 0.2793(3) 0.0197(5) Uani 1 1 d . . .
N4 N 0.0594(2) 0.0613(3) 0.2232(3) 0.0155(5) Uani 1 1 d . . .
C5 C 0.1358(3) -0.0127(3) 0.3426(3) 0.0165(5) Uani 1 1 d . . .
H5 H 0.1796 -0.1095 0.3387 0.020 Uiso 1 1 calc R . .
C6 C 0.2136(3) 0.0439(3) 0.6303(3) 0.0212(6) Uani 1 1 d . . .
H6A H 0.2416 -0.0686 0.6428 0.025 Uiso 1 1 calc R . .
H6B H 0.1593 0.0636 0.6998 0.025 Uiso 1 1 calc R . .
C7 C 0.3272(3) 0.1517(4) 0.6748(4) 0.0260(7) Uani 1 1 d . . .
H7A H 0.3001 0.2646 0.6664 0.031 Uiso 1 1 calc R . .
H7B H 0.3766 0.1307 0.7829 0.031 Uiso 1 1 calc R . .
C9 C 0.5097(4) 0.2180(6) 0.6005(5) 0.0556(12) Uani 1 1 d . . .
H9A H 0.4848 0.3301 0.6004 0.083 Uiso 1 1 calc R . .
H9B H 0.5517 0.2004 0.5189 0.083 Uiso 1 1 calc R . .
H9C H 0.5679 0.1911 0.7012 0.083 Uiso 1 1 calc R . .

loop_
_atom_site_aniso_label
_atom_site_aniso_U_11
_atom_site_aniso_U_22
_atom_site_aniso_U_33
_atom_site_aniso_U_23
_atom_site_aniso_U_13
_atom_site_aniso_U_12
Br1 0.0214(2) 0.01753(19) 0.0165(2) -0.00190(9) 0.00433(14) 0.00248(9)
Cu1 0.0213(3) 0.0120(2) 0.0104(3) -0.00115(16) 0.0029(2) 0.00227(16)
O8 0.0289(13) 0.0500(14) 0.0379(15) -0.0057(12) 0.0090(11) -0.0061(11)
N1 0.0218(12) 0.0140(10) 0.0121(12) 0.0008(8) 0.0043(10) -0.0011(8)
N2 0.0260(13) 0.0146(11) 0.0162(12) -0.0035(9) 0.0026(10) 0.0029(9)
N3 0.0272(13) 0.0120(10) 0.0182(13) -0.0036(9) 0.0034(10) 0.0033(9)
N4 0.0218(12) 0.0099(10) 0.0144(12) -0.0012(9) 0.0046(10) 0.0002(8)
C5 0.0201(14) 0.0122(12) 0.0160(13) 0.0000(10) 0.0031(11) -0.0008(10)
C6 0.0326(16) 0.0195(13) 0.0092(13) 0.0037(11) 0.0018(12) -0.0001(12)
C7 0.0297(16) 0.0245(15) 0.0186(16) -0.0013(12) -0.0019(13) -0.0029(12)
C9 0.031(2) 0.076(3) 0.054(3) 0.018(2) 0.0005(18) -0.015(2)

loop_
_atom_type_symbol
_atom_type_description
_atom_type_scat_dispersion_real
_atom_type_scat_dispersion_imag
_atom_type_scat_source
C C 0.0033 0.0016 'International Tables Vol C Tables 4.2.6.8 and 6.1.1.4'
H H 0.0000 0.0000 'International Tables Vol C Tables 4.2.6.8 and 6.1.1.4'
Br Br -0.2901 2.4595 'International Tables Vol C Tables 4.2.6.8 and 6.1.1.4'
Cu Cu 0.3201 1.2651 'International Tables Vol C Tables 4.2.6.8 and 6.1.1.4'
N N 0.0061 0.0033 'International Tables Vol C Tables 4.2.6.8 and 6.1.1.4'
O O 0.0106 0.0060 'International Tables Vol C Tables 4.2.6.8 and 6.1.1.4'

loop_
_geom_angle_atom_site_label_1
_geom_angle_atom_site_label_2
_geom_angle_atom_site_label_3
_geom_angle
_geom_angle_site_symmetry_1
_geom_angle_site_symmetry_2
_geom_angle_site_symmetry_3
_geom_angle_publ_flag
Br1 Cu1 N4 91.26(7) . . . ?
Br1 Cu1 Br1 180.00 . . 3_555 ?
Br1 Cu1 N4 88.74(7) . . 3_555 ?
Br1 Cu1 N4 88.74(7) 3_555 . . ?
N4 Cu1 N4 180.00 . . 3_555 ?
Br1 Cu1 N4 91.26(7) 3_555 . 3_555 ?
C7 O8 C9 113.0(3) . . . ?
N2 N1 C5 108.3(2) . . . ?
N2 N1 C6 122.0(2) . . . ?
C5 N1 C6 129.7(2) . . . ?
N1 N2 N3 107.2(2) . . . ?
Cu1 N2 N1 148.43(19) 2_555 . . ?
Cu1 N2 N3 103.28(17) 2_555 . . ?
N2 N3 N4 109.7(2) . . . ?
Cu1 N4 N3 122.35(19) . . . ?
Cu1 N4 C5 130.7(2) . . . ?
N3 N4 C5 106.9(2) . . . ?
N1 C5 N4 108.0(2) . . . ?
N1 C6 C7 110.7(2) . . . ?
O8 C7 C6 107.5(3) . . . ?
N1 C5 H5 126.03 . . . ?
N4 C5 H5 125.99 . . . ?
N1 C6 H6A 109.52 . . . ?
N1 C6 H6B 109.50 . . . ?
C7 C6 H6A 109.49 . . . ?
C7 C6 H6B 109.48 . . . ?
H6A C6 H6B 108.11 . . . ?
O8 C7 H7A 110.21 . . . ?
O8 C7 H7B 110.21 . . . ?
C6 C7 H7A 110.16 . . . ?
C6 C7 H7B 110.19 . . . ?
H7A C7 H7B 108.53 . . . ?
O8 C9 H9A 109.47 . . . ?
O8 C9 H9B 109.46 . . . ?
O8 C9 H9C 109.48 . . . ?
H9A C9 H9B 109.48 . . . ?
H9A C9 H9C 109.48 . . . ?
H9B C9 H9C 109.46 . . . ?

loop_
_geom_bond_atom_site_label_1
_geom_bond_atom_site_label_2
_geom_bond_distance
_geom_bond_site_symmetry_1
_geom_bond_site_symmetry_2
_geom_bond_publ_flag
Br1 Cu1 2.4367(2) . . ?
Cu1 N4 1.997(3) . . ?
O8 C7 1.404(4) . . ?
O8 C9 1.414(5) . . ?
N1 N2 1.355(3) . . ?
N1 C5 1.329(4) . . ?
N1 C6 1.469(4) . . ?
N2 N3 1.286(4) . . ?
N3 N4 1.359(4) . . ?
N4 C5 1.321(4) . . ?
C6 C7 1.505(5) . . ?
C5 H5 0.9502 . . ?
C6 H6A 0.9900 . . ?
C6 H6B 0.9896 . . ?
C7 H7A 0.9900 . . ?
C7 H7B 0.9892 . . ?
C9 H9A 0.9799 . . ?
C9 H9B 0.9793 . . ?
C9 H9C 0.9798 . . ?

loop_
_geom_torsion_atom_site_label_1
_geom_torsion_atom_site_label_2
_geom_torsion_atom_site_label_3
_geom_torsion_atom_site_label_4
_geom_torsion
_geom_torsion_site_symmetry_1
_geom_torsion_site_symmetry_2
_geom_torsion_site_symmetry_3
_geom_torsion_site_symmetry_4
_geom_torsion_publ_flag
Br1 Cu1 N4 N3 -38.5(2) . . . . ?
Br1 Cu1 N4 C5 138.5(3) . . . . ?
Br1 Cu1 N4 N3 141.5(2) 3_555 . . . ?
Br1 Cu1 N4 C5 -41.5(3) 3_555 . . . ?
C9 O8 C7 C6 178.4(3) . . . . ?
C6 N1 C5 N4 -178.4(3) . . . . ?
N2 N1 C6 C7 -74.6(3) . . . . ?
C5 N1 C6 C7 102.7(3) . . . . ?
C5 N1 N2 N3 0.6(3) . . . . ?
C5 N1 N2 Cu1 -163.7(3) . . . 2_555 ?
C6 N1 N2 N3 178.4(2) . . . . ?
C6 N1 N2 Cu1 14.1(5) . . . 2_555 ?
N2 N1 C5 N4 -0.9(3) . . . . ?
Cu1 N2 N3 N4 171.48(16) 2_555 . . . ?
N1 N2 N3 N4 -0.2(3) . . . . ?
N2 N3 N4 Cu1 177.25(18) . . . . ?
N2 N3 N4 C5 -0.4(3) . . . . ?
N3 N4 C5 N1 0.8(3) . . . . ?
Cu1 N4 C5 N1 -176.57(19) . . . . ?
N1 C6 C7 O8 -58.9(3) . . . . ?
